data_4301158
loop_
_publ_author_name
'Errun Ding'
'Matthew R. Sturgeon'
'Aaron Rath'
'Xuenian Chen'
'Mark A. Keane'
'Sheldon G. Shore'

_publ_section_title
;
Syntheses and Structures of Alkaline Earth-Transition Metal Bimetallic
Complexes As Heterogeneous Hydrodechlorination Catalyst Precursors
;
_journal_name_full 'Inorganic Chemistry'
_journal_page_first 325
_journal_page_last 330
_journal_paper_doi 10.1021/ic801912x
_journal_volume 48
_journal_year 2009
_chemical_formula_moiety 'C16 H28 N8 O4 Pd Sr'
_chemical_formula_sum 'C16 H28 N8 O4 Pd Sr'
_chemical_formula_weight 590.48
_chemical_name_systematic
; 
 ? 
;
_space_group_IT_number 2
_symmetry_cell_setting triclinic
_symmetry_space_group_name_Hall '-P 1'
_symmetry_space_group_name_H-M 'P -1'
_atom_sites_solution_hydrogens geom
_atom_sites_solution_primary direct
_atom_sites_solution_secondary difmap
_audit_creation_method SHELXL-97
_cell_angle_alpha 82.98(3)
_cell_angle_beta 86.81(3)
_cell_angle_gamma 84.01(3)
_cell_formula_units_Z 2
_cell_length_a 8.924(2)
_cell_length_b 11.162(3)
_cell_length_c 12.519(3)
_cell_measurement_reflns_used 8596
_cell_measurement_temperature 173(2)
_cell_measurement_theta_max 25.02
_cell_measurement_theta_min 2.30
_cell_volume 1229.7(5)
_computing_cell_refinement 'Bruker XSCANS'
_computing_data_collection 'Bruker XSCANS'
_computing_data_reduction 'Bruker SHELXTL'
_computing_molecular_graphics 'Bruker SHELXTL'
_computing_publication_material 'Bruker SHELXTL'
_computing_structure_refinement 'SHELXL-97 (Sheldrick, 1997)'
_computing_structure_solution 'SHELXS-97 (Sheldrick, 1990)'
_diffrn_ambient_temperature 173(2)
_diffrn_measured_fraction_theta_full 0.998
_diffrn_measured_fraction_theta_max 0.998
_diffrn_measurement_device_type 'Bruker P4'
_diffrn_measurement_method '\w scans'
_diffrn_radiation_monochromator graphite
_diffrn_radiation_source 'fine-focus sealed tube'
_diffrn_radiation_type MoK\a
_diffrn_radiation_wavelength 0.71073
_diffrn_reflns_av_R_equivalents 0.0292
_diffrn_reflns_av_sigmaI/netI 0.0368
_diffrn_reflns_limit_h_max 10
_diffrn_reflns_limit_h_min -10
_diffrn_reflns_limit_k_max 13
_diffrn_reflns_limit_k_min -13
_diffrn_reflns_limit_l_max 14
_diffrn_reflns_limit_l_min -14
_diffrn_reflns_number 8596
_diffrn_reflns_theta_full 25.02
_diffrn_reflns_theta_max 25.02
_diffrn_reflns_theta_min 2.30
_exptl_absorpt_coefficient_mu 2.935
_exptl_absorpt_correction_T_max 0.705
_exptl_absorpt_correction_T_min 0.541
_exptl_absorpt_correction_type multi-scan
_exptl_absorpt_process_details 'HKL scalepack (Otwinowski & Min0r, 1997)'
_exptl_crystal_colour white
_exptl_crystal_density_diffrn 1.595
_exptl_crystal_density_method 'not measured'
_exptl_crystal_description chunk
_exptl_crystal_F_000 592
_exptl_crystal_size_max 0.23
_exptl_crystal_size_mid 0.19
_exptl_crystal_size_min 0.12
_refine_diff_density_max 0.818
_refine_diff_density_min -0.680
_refine_diff_density_rms 0.073
_refine_ls_extinction_coef none
_refine_ls_extinction_method none
_refine_ls_goodness_of_fit_ref 1.080
_refine_ls_hydrogen_treatment constr
_refine_ls_matrix_type full
_refine_ls_number_parameters 279
_refine_ls_number_reflns 4339
_refine_ls_number_restraints 0
_refine_ls_restrained_S_all 1.080
_refine_ls_R_factor_all 0.0324
_refine_ls_R_factor_gt 0.0264
_refine_ls_shift/su_max 0.001
_refine_ls_shift/su_mean 0.000
_refine_ls_structure_factor_coef Fsqd
_refine_ls_weighting_details 'calc w=1/[\s^2^(Fo^2^)+(0.0264P)^2^+0.6921P] where P=(Fo^2^+2Fc^2^)/3'
_refine_ls_weighting_scheme calc
_refine_ls_wR_factor_gt 0.0619
_refine_ls_wR_factor_ref 0.0641
_reflns_number_gt 3824
_reflns_number_total 4339
_reflns_threshold_expression >2sigma(I)
_cod_data_source_file ic801912x_si_001_5.cif
_cod_data_source_block Sr-Pd
_cod_depositor_comments
;
The following automatic conversions were performed:
'_symmetry_cell_setting' value 'Triclinic' changed to 'triclinic'
according to '/home/saulius/struct/CIF-dictionaries/cif_core.dic'
dictionary named 'cif_core.dic' version 2.4.1 from 2010-06-29.

Automatic conversion script
Id: cif_fix_enum 1527 2010-12-29 10:47:43Z saulius 
;
_cod_database_code 4301158

loop_
_symmetry_equiv_pos_as_xyz
'x, y, z'
'-x, -y, -z'

loop_
_atom_site_label
_atom_site_type_symbol
_atom_site_fract_x
_atom_site_fract_y
_atom_site_fract_z
_atom_site_U_iso_or_equiv
_atom_site_adp_type
_atom_site_occupancy
_atom_site_symmetry_multiplicity
_atom_site_calc_flag
_atom_site_refinement_flags
_atom_site_disorder_assembly
_atom_site_disorder_group
Sr Sr 0.38371(3) 0.75797(2) 0.27756(2) 0.02241(8) Uani 1 1 d . . .
Pd Pd 0.63443(2) 0.744388(18) 0.678833(17) 0.02403(8) Uani 1 1 d . . .
O11 O 0.6460(2) 0.6610(2) 0.30586(18) 0.0390(5) Uani 1 1 d . . .
C11 C 0.7011(3) 0.5698(3) 0.3618(3) 0.0334(7) Uani 1 1 d . . .
H11 H 0.6404 0.5342 0.4194 0.040 Uiso 1 1 calc . . .
N11 N 0.8395(3) 0.5195(2) 0.3460(2) 0.0312(6) Uani 1 1 d . . .
C11A C 0.8998(4) 0.4091(3) 0.4127(3) 0.0444(9) Uani 1 1 d . . .
H11A H 0.9938 0.4240 0.4435 0.067 Uiso 1 1 calc R . .
H11B H 0.9198 0.3425 0.3681 0.067 Uiso 1 1 calc R . .
H11C H 0.8261 0.3875 0.4710 0.067 Uiso 1 1 calc R . .
C11B C 0.9369(4) 0.5687(3) 0.2583(3) 0.0459(9) Uani 1 1 d . . .
H11D H 0.9920 0.5020 0.2237 0.069 Uiso 1 1 calc R . .
H11E H 1.0088 0.6161 0.2866 0.069 Uiso 1 1 calc R . .
H11F H 0.8755 0.6210 0.2053 0.069 Uiso 1 1 calc R . .
O12 O 0.4608(3) 0.6672(2) 0.1034(2) 0.0587(7) Uani 1 1 d . . .
C12 C 0.4424(4) 0.6616(3) 0.0080(3) 0.0488(9) Uani 1 1 d . . .
H12 H 0.5172 0.6921 -0.0419 0.059 Uiso 1 1 calc . . .
N12 N 0.3292(3) 0.6175(3) -0.0325(2) 0.0392(7) Uani 1 1 d . . .
C12A C 0.3209(5) 0.6134(4) -0.1475(3) 0.0603(11) Uani 1 1 d . . .
H12A H 0.2250 0.6558 -0.1722 0.090 Uiso 1 1 calc R . .
H12B H 0.3274 0.5287 -0.1622 0.090 Uiso 1 1 calc R . .
H12C H 0.4046 0.6529 -0.1858 0.090 Uiso 1 1 calc R . .
C12B C 0.2082(5) 0.5726(5) 0.0358(3) 0.0810(15) Uani 1 1 d . . .
H12D H 0.1955 0.4897 0.0220 0.122 Uiso 1 1 calc R . .
H12E H 0.1147 0.6248 0.0206 0.122 Uiso 1 1 calc R . .
H12F H 0.2315 0.5725 0.1113 0.122 Uiso 1 1 calc R . .
O13 O 0.2719(4) 0.8929(2) 0.1174(2) 0.0691(8) Uani 1 1 d . . .
C13 C 0.2810(4) 0.9899(3) 0.0611(3) 0.0512(9) Uani 1 1 d . . .
H13 H 0.3294 1.0504 0.0892 0.061 Uiso 1 1 calc . . .
N13 N 0.2281(3) 1.0156(3) -0.0357(2) 0.0477(7) Uani 1 1 d . . .
C13A C 0.1554(6) 0.9274(4) -0.0840(4) 0.0779(14) Uani 1 1 d . . .
H13A H 0.0572 0.9640 -0.1094 0.117 Uiso 1 1 calc R . .
H13B H 0.1410 0.8574 -0.0305 0.117 Uiso 1 1 calc R . .
H13C H 0.2186 0.9010 -0.1450 0.117 Uiso 1 1 calc R . .
C13B C 0.2362(7) 1.1333(4) -0.0973(4) 0.0897(16) Uani 1 1 d . . .
H13D H 0.2870 1.1234 -0.1675 0.135 Uiso 1 1 calc R . .
H13E H 0.2930 1.1833 -0.0583 0.135 Uiso 1 1 calc R . .
H13F H 0.1340 1.1731 -0.1078 0.135 Uiso 1 1 calc R . .
O14 O 0.1165(2) 0.8217(2) 0.3390(2) 0.0458(6) Uani 1 1 d . . .
C14 C 0.0540(3) 0.9261(3) 0.3353(3) 0.0357(7) Uani 1 1 d . . .
H14 H 0.1071 0.9894 0.2985 0.043 Uiso 1 1 calc . . .
N14 N -0.0802(3) 0.9564(2) 0.3784(2) 0.0337(6) Uani 1 1 d . . .
C14A C -0.1431(4) 1.0824(3) 0.3736(3) 0.0515(10) Uani 1 1 d . . .
H14A H -0.2395 1.0925 0.3382 0.077 Uiso 1 1 calc R . .
H14B H -0.0728 1.1344 0.3327 0.077 Uiso 1 1 calc R . .
H14C H -0.1593 1.1051 0.4469 0.077 Uiso 1 1 calc R . .
C14B C -0.1695(4) 0.8654(4) 0.4354(3) 0.0582(11) Uani 1 1 d . . .
H14D H -0.2711 0.8760 0.4077 0.087 Uiso 1 1 calc R . .
H14E H -0.1758 0.8743 0.5125 0.087 Uiso 1 1 calc R . .
H14F H -0.1218 0.7844 0.4246 0.087 Uiso 1 1 calc R . .
C1 C 0.4907(3) 0.7481(2) 0.5623(2) 0.0262(6) Uani 1 1 d . . .
N1 N 0.4183(3) 0.7477(2) 0.4900(2) 0.0364(6) Uani 1 1 d . . .
C2 C 0.5790(3) 0.9201(3) 0.6927(2) 0.0301(7) Uani 1 1 d . . .
N2 N 0.5473(3) 1.0199(2) 0.7037(2) 0.0414(7) Uani 1 1 d . . .
C3 C 0.7908(4) 0.7385(3) 0.7883(3) 0.0345(7) Uani 1 1 d . . .
N3 N 0.8851(3) 0.7367(3) 0.8471(3) 0.0561(8) Uani 1 1 d . . .
C4 C 0.6778(3) 0.5671(3) 0.6701(2) 0.0274(6) Uani 1 1 d . . .
N4 N 0.6921(3) 0.4643(2) 0.6681(2) 0.0348(6) Uani 1 1 d . . .

loop_
_atom_site_aniso_label
_atom_site_aniso_U_11
_atom_site_aniso_U_22
_atom_site_aniso_U_33
_atom_site_aniso_U_23
_atom_site_aniso_U_13
_atom_site_aniso_U_12
Sr 0.02376(15) 0.01711(14) 0.02688(17) -0.00494(11) -0.00435(11) 0.00004(11)
Pd 0.02651(13) 0.01736(12) 0.02882(14) -0.00359(9) -0.00268(9) -0.00311(9)
O11 0.0292(11) 0.0418(13) 0.0444(14) -0.0071(11) -0.0037(10) 0.0073(10)
C11 0.0292(16) 0.0364(18) 0.0366(18) -0.0123(15) 0.0013(14) -0.0049(14)
N11 0.0266(13) 0.0282(13) 0.0384(15) -0.0045(11) -0.0004(11) -0.0003(11)
C11A 0.0428(19) 0.0340(19) 0.054(2) -0.0009(16) -0.0037(17) 0.0015(16)
C11B 0.0268(16) 0.045(2) 0.062(2) 0.0017(18) 0.0056(16) -0.0010(15)
O12 0.0636(17) 0.0743(19) 0.0413(15) -0.0279(14) -0.0114(13) 0.0085(14)
C12 0.045(2) 0.055(2) 0.048(2) -0.0161(19) 0.0020(17) -0.0047(18)
N12 0.0393(15) 0.0486(17) 0.0308(15) -0.0083(13) 0.0014(12) -0.0070(13)
C12A 0.062(2) 0.083(3) 0.042(2) -0.021(2) -0.0011(19) -0.018(2)
C12B 0.076(3) 0.116(4) 0.053(3) 0.009(3) 0.005(2) -0.045(3)
O13 0.118(2) 0.0391(15) 0.0496(16) 0.0033(13) -0.0388(16) 0.0043(15)
C13 0.067(3) 0.041(2) 0.046(2) -0.0104(18) -0.0135(19) 0.0019(19)
N13 0.064(2) 0.0406(17) 0.0361(17) 0.0013(13) -0.0111(15) 0.0013(15)
C13A 0.111(4) 0.064(3) 0.061(3) -0.005(2) -0.041(3) 0.000(3)
C13B 0.138(5) 0.066(3) 0.060(3) 0.027(2) -0.015(3) -0.025(3)
O14 0.0303(12) 0.0368(14) 0.0678(17) -0.0078(12) -0.0003(11) 0.0091(10)
C14 0.0293(16) 0.0364(19) 0.042(2) -0.0061(15) -0.0009(14) -0.0027(15)
N14 0.0266(13) 0.0357(15) 0.0382(15) -0.0074(12) -0.0008(11) 0.0029(11)
C14A 0.053(2) 0.046(2) 0.055(2) -0.0203(18) -0.0020(18) 0.0139(18)
C14B 0.042(2) 0.065(3) 0.066(3) 0.002(2) 0.0114(19) -0.0123(19)
C1 0.0296(16) 0.0203(15) 0.0289(16) -0.0054(12) 0.0011(13) -0.0015(12)
N1 0.0398(16) 0.0363(15) 0.0338(16) -0.0085(12) -0.0021(13) -0.0009(12)
C2 0.0340(16) 0.0251(17) 0.0326(18) -0.0029(13) -0.0082(13) -0.0061(13)
N2 0.0520(17) 0.0241(15) 0.0508(18) -0.0097(13) -0.0164(14) -0.0023(13)
C3 0.0395(18) 0.0245(16) 0.0405(19) -0.0083(14) -0.0035(15) -0.0014(14)
N3 0.056(2) 0.0502(19) 0.066(2) -0.0131(16) -0.0290(17) -0.0008(16)
C4 0.0253(15) 0.0261(17) 0.0308(17) -0.0010(13) -0.0025(12) -0.0046(13)
N4 0.0358(14) 0.0249(15) 0.0441(17) -0.0059(12) -0.0028(12) -0.0024(12)

loop_
_atom_type_symbol
_atom_type_description
_atom_type_scat_dispersion_real
_atom_type_scat_dispersion_imag
_atom_type_scat_source
C C 0.0033 0.0016 'International Tables Vol C Tables 4.2.6.8 and 6.1.1.4'
H H 0.0000 0.0000 'International Tables Vol C Tables 4.2.6.8 and 6.1.1.4'
N N 0.0061 0.0033 'International Tables Vol C Tables 4.2.6.8 and 6.1.1.4'
O O 0.0106 0.0060 'International Tables Vol C Tables 4.2.6.8 and 6.1.1.4'
Pd Pd -0.9988 1.0072 'International Tables Vol C Tables 4.2.6.8 and 6.1.1.4'
Sr Sr -1.5307 3.2498 'International Tables Vol C Tables 4.2.6.8 and 6.1.1.4'

loop_
_geom_angle_atom_site_label_1
_geom_angle_atom_site_label_2
_geom_angle_atom_site_label_3
_geom_angle
_geom_angle_site_symmetry_1
_geom_angle_site_symmetry_3
_geom_angle_publ_flag
O11 Sr O14 153.78(8) . . ?
O11 Sr O13 130.76(9) . . ?
O14 Sr O13 75.07(10) . . ?
O11 Sr O12 75.58(8) . . ?
O14 Sr O12 125.19(8) . . ?
O13 Sr O12 69.50(9) . . ?
O11 Sr N4 83.97(8) . 2_666 ?
O14 Sr N4 84.43(8) . 2_666 ?
O13 Sr N4 121.50(9) . 2_666 ?
O12 Sr N4 80.20(9) . 2_666 ?
O11 Sr N2 94.37(8) . 2_676 ?
O14 Sr N2 88.68(8) . 2_676 ?
O13 Sr N2 74.17(8) . 2_676 ?
O12 Sr N2 118.66(9) . 2_676 ?
N4 Sr N2 160.13(8) 2_666 2_676 ?
O11 Sr N1 75.11(8) . . ?
O14 Sr N1 80.14(8) . . ?
O13 Sr N1 142.68(8) . . ?
O12 Sr N1 147.30(8) . . ?
N4 Sr N1 82.61(8) 2_666 . ?
N2 Sr N1 77.85(8) 2_676 . ?
C1 Pd C4 87.44(11) . . ?
C1 Pd C2 91.77(12) . . ?
C4 Pd C2 176.44(11) . . ?
C1 Pd C3 175.96(12) . . ?
C4 Pd C3 91.15(12) . . ?
C2 Pd C3 89.86(12) . . ?
C11 O11 Sr 134.4(2) . . ?
O11 C11 N11 123.5(3) . . ?
O11 C11 H11 118.2 . . ?
N11 C11 H11 118.2 . . ?
C11 N11 C11B 120.8(3) . . ?
C11 N11 C11A 121.9(3) . . ?
C11B N11 C11A 117.2(2) . . ?
N11 C11A H11A 109.5 . . ?
N11 C11A H11B 109.5 . . ?
H11A C11A H11B 109.5 . . ?
N11 C11A H11C 109.5 . . ?
H11A C11A H11C 109.5 . . ?
H11B C11A H11C 109.5 . . ?
N11 C11B H11D 109.5 . . ?
N11 C11B H11E 109.5 . . ?
H11D C11B H11E 109.5 . . ?
N11 C11B H11F 109.5 . . ?
H11D C11B H11F 109.5 . . ?
H11E C11B H11F 109.5 . . ?
C12 O12 Sr 150.2(2) . . ?
O12 C12 N12 126.7(3) . . ?
O12 C12 H12 116.7 . . ?
N12 C12 H12 116.7 . . ?
C12 N12 C12B 121.0(3) . . ?
C12 N12 C12A 121.8(3) . . ?
C12B N12 C12A 117.2(3) . . ?
N12 C12A H12A 109.5 . . ?
N12 C12A H12B 109.5 . . ?
H12A C12A H12B 109.5 . . ?
N12 C12A H12C 109.5 . . ?
H12A C12A H12C 109.5 . . ?
H12B C12A H12C 109.5 . . ?
N12 C12B H12D 109.5 . . ?
N12 C12B H12E 109.5 . . ?
H12D C12B H12E 109.5 . . ?
N12 C12B H12F 109.5 . . ?
H12D C12B H12F 109.5 . . ?
H12E C12B H12F 109.5 . . ?
C13 O13 Sr 143.4(3) . . ?
O13 C13 N13 124.2(3) . . ?
O13 C13 H13 117.9 . . ?
N13 C13 H13 117.9 . . ?
C13 N13 C13A 120.8(3) . . ?
C13 N13 C13B 122.1(3) . . ?
C13A N13 C13B 117.1(3) . . ?
N13 C13A H13A 109.5 . . ?
N13 C13A H13B 109.5 . . ?
H13A C13A H13B 109.5 . . ?
N13 C13A H13C 109.5 . . ?
H13A C13A H13C 109.5 . . ?
H13B C13A H13C 109.5 . . ?
N13 C13B H13D 109.5 . . ?
N13 C13B H13E 109.5 . . ?
H13D C13B H13E 109.5 . . ?
N13 C13B H13F 109.5 . . ?
H13D C13B H13F 109.5 . . ?
H13E C13B H13F 109.5 . . ?
C14 O14 Sr 127.1(2) . . ?
O14 C14 N14 125.1(3) . . ?
O14 C14 H14 117.5 . . ?
N14 C14 H14 117.5 . . ?
Sr C14 H14 81.6 . . ?
C14 N14 C14B 121.1(3) . . ?
C14 N14 C14A 121.4(3) . . ?
C14B N14 C14A 117.4(3) . . ?
N14 C14A H14A 109.5 . . ?
N14 C14A H14B 109.5 . . ?
H14A C14A H14B 109.5 . . ?
N14 C14A H14C 109.5 . . ?
H14A C14A H14C 109.5 . . ?
H14B C14A H14C 109.5 . . ?
N14 C14B H14D 109.5 . . ?
N14 C14B H14E 109.5 . . ?
H14D C14B H14E 109.5 . . ?
N14 C14B H14F 109.5 . . ?
H14D C14B H14F 109.5 . . ?
H14E C14B H14F 109.5 . . ?
N1 C1 Pd 174.3(3) . . ?
C1 N1 Sr 151.8(2) . . ?
N2 C2 Pd 178.1(3) . . ?
C2 N2 Sr 152.5(2) . 2_676 ?
N3 C3 Pd 176.7(3) . . ?
N4 C4 Pd 175.0(3) . . ?
C4 N4 Sr 153.8(2) . 2_666 ?

loop_
_geom_bond_atom_site_label_1
_geom_bond_atom_site_label_2
_geom_bond_distance
_geom_bond_site_symmetry_2
_geom_bond_publ_flag
Sr O11 2.499(2) . ?
Sr O14 2.521(2) . ?
Sr O13 2.541(2) . ?
Sr O12 2.546(2) . ?
Sr N4 2.638(3) 2_666 ?
Sr N2 2.657(3) 2_676 ?
Sr N1 2.681(3) . ?
Pd C1 1.990(3) . ?
Pd C4 1.992(3) . ?
Pd C2 1.999(3) . ?
Pd C3 2.000(3) . ?
O11 C11 1.236(4) . ?
C11 N11 1.317(4) . ?
C11 H11 0.9500 . ?
N11 C11B 1.452(4) . ?
N11 C11A 1.471(4) . ?
C11A H11A 0.9800 . ?
C11A H11B 0.9800 . ?
C11A H11C 0.9800 . ?
C11B H11D 0.9800 . ?
C11B H11E 0.9800 . ?
C11B H11F 0.9800 . ?
O12 C12 1.224(4) . ?
C12 N12 1.319(4) . ?
C12 H12 0.9500 . ?
N12 C12B 1.433(5) . ?
N12 C12A 1.453(4) . ?
C12A H12A 0.9800 . ?
C12A H12B 0.9800 . ?
C12A H12C 0.9800 . ?
C12B H12D 0.9800 . ?
C12B H12E 0.9800 . ?
C12B H12F 0.9800 . ?
O13 C13 1.225(4) . ?
C13 N13 1.313(4) . ?
C13 H13 0.9500 . ?
N13 C13A 1.442(5) . ?
N13 C13B 1.446(5) . ?
C13A H13A 0.9800 . ?
C13A H13B 0.9800 . ?
C13A H13C 0.9800 . ?
C13B H13D 0.9800 . ?
C13B H13E 0.9800 . ?
C13B H13F 0.9800 . ?
O14 C14 1.235(4) . ?
C14 N14 1.315(4) . ?
C14 H14 0.9500 . ?
N14 C14B 1.451(4) . ?
N14 C14A 1.454(4) . ?
C14A H14A 0.9800 . ?
C14A H14B 0.9800 . ?
C14A H14C 0.9800 . ?
C14B H14D 0.9800 . ?
C14B H14E 0.9800 . ?
C14B H14F 0.9800 . ?
C1 N1 1.141(4) . ?
C2 N2 1.143(4) . ?
N2 Sr 2.657(3) 2_676 ?
C3 N3 1.146(4) . ?
C4 N4 1.144(4) . ?
N4 Sr 2.638(3) 2_666 ?
